data_4060645
_journal_name_full Organometallics
_journal_paper_doi 10.1021/om0508132
_journal_year 2006
_chemical_formula_sum 'C22 H22 O9 Os3 Sb'
_chemical_formula_weight 1122.75
_space_group_IT_number 14
_symmetry_cell_setting monoclinic
_symmetry_space_group_name_Hall '-P 2yn'
_symmetry_space_group_name_H-M 'P 1 21/n 1'
_cell_angle_alpha 90.00
_cell_angle_beta 103.4880(10)
_cell_angle_gamma 90.00
_cell_formula_units_Z 4
_cell_length_a 9.8025(6)
_cell_length_b 18.0300(10)
_cell_length_c 15.8402(9)
_cell_measurement_temperature 223(2)
_cell_volume 2722.4(3)
_diffrn_ambient_temperature 223(2)
_exptl_crystal_density_diffrn 2.739
_cod_depositor_comments
;
The following automatic conversions were performed:
'_symmetry_cell_setting' value 'Monoclinic' changed to 'monoclinic'
according to '/home/saulius/struct/CIF-dictionaries/cif_core.dic'
dictionary named 'cif_core.dic' version 2.4.1 from 2010-06-29.

Automatic conversion script
Id: cif_fix_enum 1527 2010-12-29 10:47:43Z saulius 
;
_cod_original_sg_symbol_H-M 'P 21/n'
_cod_database_code 4060645

loop_
_symmetry_equiv_pos_as_xyz
'x, y, z'
'-x+1/2, y+1/2, -z+1/2'
'-x, -y, -z'
'x-1/2, -y-1/2, z-1/2'

loop_
_atom_site_label
_atom_site_type_symbol
_atom_site_fract_x
_atom_site_fract_y
_atom_site_fract_z
_atom_site_U_iso_or_equiv
_atom_site_adp_type
_atom_site_occupancy
_atom_site_symmetry_multiplicity
_atom_site_calc_flag
_atom_site_refinement_flags
_atom_site_disorder_assembly
_atom_site_disorder_group
Os1 Os 0.316744(19) 0.217518(11) 0.537120(12) 0.02289(5) Uani 1 1 d . . .
Os2 Os -0.03085(2) 0.215237(11) 0.633242(13) 0.02515(6) Uani 1 1 d . . .
Os3 Os 0.242720(19) 0.153235(11) 0.688617(12) 0.02271(5) Uani 1 1 d . . .
Sb4 Sb 0.12206(3) 0.311342(18) 0.56807(2) 0.02403(8) Uani 1 1 d . . .
O11 O 0.3351(7) 0.3004(3) 0.3730(3) 0.0634(15) Uani 1 1 d . . .
O12 O 0.5383(5) 0.3093(3) 0.6562(3) 0.0565(13) Uani 1 1 d . . .
O13 O 0.5360(5) 0.0997(3) 0.5252(4) 0.0585(13) Uani 1 1 d . . .
O21 O -0.2926(5) 0.2604(3) 0.4994(3) 0.0585(13) Uani 1 1 d . . .
O22 O -0.0248(5) 0.3258(3) 0.7815(3) 0.0563(13) Uani 1 1 d . . .
O23 O -0.1752(5) 0.0898(3) 0.7084(3) 0.0531(12) Uani 1 1 d . . .
O31 O 0.1422(6) 0.0848(3) 0.8392(3) 0.0576(13) Uani 1 1 d . . .
O32 O 0.3630(5) 0.2836(3) 0.8023(3) 0.0525(12) Uani 1 1 d . . .
O33 O 0.5126(5) 0.0637(3) 0.7169(4) 0.0697(16) Uani 1 1 d . . .
C1 C 0.1036(5) 0.1556(3) 0.4827(3) 0.0225(9) Uani 1 1 d . . .
C2 C 0.0663(5) 0.1386(3) 0.5652(3) 0.0222(9) Uani 1 1 d . . .
C3 C 0.1048(5) 0.0654(3) 0.5988(3) 0.0251(10) Uani 1 1 d . . .
C4 C 0.1804(5) 0.0150(3) 0.5573(3) 0.0242(10) Uani 1 1 d . . .
C5 C 0.2150(5) 0.0352(3) 0.4816(3) 0.0273(10) Uani 1 1 d . . .
C6 C 0.1722(5) 0.1039(3) 0.4413(3) 0.0267(10) Uani 1 1 d . . .
C7 C 0.2186(7) -0.0599(3) 0.5972(4) 0.0351(12) Uani 1 1 d D . .
C8 C 0.1800(7) 0.1144(4) 0.3493(4) 0.0383(13) Uani 1 1 d D . .
C11 C 0.3257(7) 0.2679(3) 0.4320(4) 0.0356(12) Uani 1 1 d . . .
C12 C 0.4547(6) 0.2742(3) 0.6106(4) 0.0349(12) Uani 1 1 d . . .
C13 C 0.4511(6) 0.1419(3) 0.5308(4) 0.0347(12) Uani 1 1 d . . .
C21 C -0.1968(6) 0.2433(3) 0.5512(4) 0.0384(13) Uani 1 1 d . . .
C22 C -0.0338(6) 0.2850(3) 0.7258(4) 0.0349(12) Uani 1 1 d . . .
C23 C -0.1199(6) 0.1356(3) 0.6816(4) 0.0340(12) Uani 1 1 d . . .
C31 C 0.1767(6) 0.1100(3) 0.7817(4) 0.0347(12) Uani 1 1 d . . .
C32 C 0.3175(6) 0.2348(3) 0.7578(3) 0.0333(12) Uani 1 1 d . . .
C33 C 0.4119(6) 0.0983(4) 0.7041(4) 0.0386(13) Uani 1 1 d . . .
C41 C 0.0114(8) 0.3709(4) 0.4554(5) 0.0455(15) Uani 1 1 d D . .
C42 C 0.2027(7) 0.4046(3) 0.6485(4) 0.0407(14) Uani 1 1 d D . .
H1 H 0.048(7) 0.195(4) 0.450(4) 0.045(18) Uiso 1 1 d . . .
H3 H 0.059(6) 0.040(3) 0.639(4) 0.025(14) Uiso 1 1 d . . .
H5 H 0.255(6) 0.000(3) 0.458(4) 0.033(16) Uiso 1 1 d . . .
H71 H 0.235(7) -0.091(3) 0.556(3) 0.055(12) Uiso 1 1 d D . .
H72 H 0.285(6) -0.052(4) 0.646(3) 0.055(12) Uiso 1 1 d D . .
H73 H 0.151(6) -0.075(4) 0.624(4) 0.055(12) Uiso 1 1 d D . .
H81 H 0.123(6) 0.081(3) 0.314(4) 0.055(12) Uiso 1 1 d D . .
H82 H 0.149(7) 0.161(2) 0.332(5) 0.055(12) Uiso 1 1 d D . .
H83 H 0.266(4) 0.102(4) 0.343(5) 0.055(12) Uiso 1 1 d D . .
H411 H -0.050(7) 0.402(4) 0.472(5) 0.073(15) Uiso 1 1 d D . .
H412 H 0.074(7) 0.398(4) 0.434(5) 0.073(15) Uiso 1 1 d D . .
H413 H -0.027(8) 0.335(3) 0.417(4) 0.073(15) Uiso 1 1 d D . .
H421 H 0.265(7) 0.392(5) 0.698(3) 0.083(17) Uiso 1 1 d D . .
H422 H 0.133(6) 0.435(4) 0.655(6) 0.083(17) Uiso 1 1 d D . .
H423 H 0.275(6) 0.427(4) 0.632(6) 0.083(17) Uiso 1 1 d D . .
C1S C 0.7167(9) 0.9482(5) 0.8742(6) 0.068(2) Uani 1 1 d . . .
H1S1 H 0.7503 0.9425 0.8217 0.103 Uiso 1 1 calc R . .
H1S2 H 0.6231 0.9694 0.8600 0.103 Uiso 1 1 calc R . .
H1S3 H 0.7140 0.9001 0.9012 0.103 Uiso 1 1 calc R . .
C2S C 0.8105(12) 0.9971(6) 0.9341(9) 0.110(4) Uani 1 1 d . . .
H2S1 H 0.8126 1.0446 0.9044 0.133 Uiso 1 1 calc R . .
H2S2 H 0.7676 1.0064 0.9831 0.133 Uiso 1 1 calc R . .
C3S C 0.9529(9) 0.9755(5) 0.9693(6) 0.067(2) Uani 1 1 d . . .
H3S1 H 0.9962 0.9668 0.9203 0.081 Uiso 1 1 calc R . .
H3S2 H 0.9508 0.9276 0.9983 0.081 Uiso 1 1 calc R . .

loop_
_atom_site_aniso_label
_atom_site_aniso_U_11
_atom_site_aniso_U_22
_atom_site_aniso_U_33
_atom_site_aniso_U_23
_atom_site_aniso_U_13
_atom_site_aniso_U_12
Os1 0.02167(10) 0.02524(10) 0.02367(10) 0.00024(7) 0.00915(7) -0.00084(7)
Os2 0.02256(10) 0.02732(11) 0.02837(11) -0.00409(8) 0.01166(8) -0.00021(7)
Os3 0.02269(10) 0.02637(10) 0.01873(9) -0.00012(7) 0.00413(7) -0.00220(7)
Sb4 0.02598(16) 0.02295(16) 0.02399(16) -0.00166(12) 0.00748(12) 0.00091(12)
O11 0.114(5) 0.045(3) 0.045(3) 0.009(2) 0.046(3) -0.001(3)
O12 0.049(3) 0.072(3) 0.048(3) -0.016(2) 0.008(2) -0.029(3)
O13 0.039(3) 0.055(3) 0.085(4) -0.003(3) 0.023(2) 0.013(2)
O21 0.037(3) 0.072(3) 0.061(3) 0.006(3) -0.001(2) 0.010(2)
O22 0.068(3) 0.056(3) 0.053(3) -0.022(2) 0.032(3) -0.003(2)
O23 0.056(3) 0.051(3) 0.063(3) -0.004(2) 0.034(2) -0.017(2)
O31 0.069(3) 0.074(3) 0.036(2) 0.015(2) 0.024(2) -0.009(3)
O32 0.069(3) 0.045(3) 0.036(2) -0.011(2) -0.005(2) -0.011(2)
O33 0.041(3) 0.087(4) 0.079(4) 0.020(3) 0.009(3) 0.029(3)
C1 0.023(2) 0.025(2) 0.019(2) 0.0013(18) 0.0031(18) 0.0017(19)
C2 0.023(2) 0.022(2) 0.021(2) -0.0029(18) 0.0028(18) -0.0034(18)
C3 0.028(2) 0.026(2) 0.022(2) 0.0022(19) 0.0064(19) -0.007(2)
C4 0.022(2) 0.020(2) 0.029(2) 0.0010(19) 0.0012(19) -0.0017(18)
C5 0.027(3) 0.032(3) 0.024(2) -0.005(2) 0.008(2) 0.003(2)
C6 0.027(2) 0.032(3) 0.023(2) -0.003(2) 0.0096(19) 0.000(2)
C7 0.046(3) 0.023(3) 0.037(3) 0.000(2) 0.010(3) 0.005(2)
C8 0.046(4) 0.045(4) 0.026(3) -0.001(2) 0.013(3) 0.006(3)
C11 0.045(3) 0.030(3) 0.037(3) -0.001(2) 0.021(3) 0.002(2)
C12 0.027(3) 0.042(3) 0.039(3) -0.007(3) 0.015(2) -0.007(2)
C13 0.024(3) 0.036(3) 0.045(3) 0.004(2) 0.010(2) 0.000(2)
C21 0.031(3) 0.035(3) 0.051(4) -0.007(3) 0.013(3) 0.002(2)
C22 0.033(3) 0.037(3) 0.041(3) -0.007(2) 0.023(2) -0.001(2)
C23 0.030(3) 0.038(3) 0.039(3) -0.010(2) 0.018(2) -0.003(2)
C31 0.035(3) 0.038(3) 0.030(3) 0.001(2) 0.005(2) -0.005(2)
C32 0.034(3) 0.040(3) 0.023(3) 0.000(2) 0.002(2) -0.006(2)
C33 0.031(3) 0.046(3) 0.037(3) 0.005(3) 0.005(2) 0.000(3)
C41 0.048(4) 0.045(4) 0.040(4) 0.010(3) 0.004(3) 0.008(3)
C42 0.050(4) 0.031(3) 0.043(3) -0.011(3) 0.013(3) -0.009(3)
C1S 0.068(5) 0.063(5) 0.073(6) 0.001(4) 0.013(4) -0.003(4)
C2S 0.093(8) 0.074(7) 0.140(10) -0.010(7) -0.022(7) 0.009(6)
C3S 0.067(5) 0.063(5) 0.076(6) -0.006(4) 0.026(4) -0.004(4)

loop_
_geom_bond_atom_site_label_1
_geom_bond_atom_site_label_2
_geom_bond_distance
_geom_bond_site_symmetry_2
_geom_bond_publ_flag
Os1 C12 1.869(6) . ?
Os1 C13 1.915(6) . ?
Os1 C11 1.916(6) . ?
Os1 C1 2.349(5) . ?
Os1 Sb4 2.6796(4) . ?
Os1 Os3 2.9053(3) . ?
Os2 C21 1.898(6) . ?
Os2 C23 1.929(6) . ?
Os2 C22 1.938(6) . ?
Os2 C2 2.111(5) . ?
Os2 Sb4 2.6528(4) . ?
Os2 Os3 2.8484(3) . ?
Os3 C32 1.878(6) . ?
Os3 C33 1.898(6) . ?
Os3 C31 1.909(6) . ?
Os3 C2 2.303(5) . ?
Os3 C3 2.337(5) . ?
Sb4 C42 2.146(6) . ?
Sb4 C41 2.147(6) . ?
O11 C11 1.125(7) . ?
O12 C12 1.148(7) . ?
O13 C13 1.146(7) . ?
O21 C21 1.136(7) . ?
O22 C22 1.136(7) . ?
O23 C23 1.124(7) . ?
O31 C31 1.138(7) . ?
O32 C32 1.149(7) . ?
O33 C33 1.145(7) . ?
C1 C6 1.399(7) . ?
C1 C2 1.469(7) . ?
C2 C3 1.439(7) . ?
C3 C4 1.426(7) . ?
C4 C5 1.370(7) . ?
C4 C7 1.500(7) . ?
C5 C6 1.412(7) . ?
C6 C8 1.489(7) . ?
C1S C2S 1.454(12) . ?
C2S C3S 1.431(13) . ?
C3S C3S 1.470(16) 3_777 ?
